data_7225600
loop_
_publ_author_name
'Mocilac, P.'
'Osman, I. A.'
'Gallagher, J. F.'

_publ_section_title
;
 Short C--H&#x22EF;F interactions involving the 2,5-difluorobenzene group:
 understanding the role of fluorine in aggregation and complex C--F/C--H
 disorder in a 2 \\times 6 isomer grid
;
_journal_issue 30
_journal_name_full CrystEngComm
_journal_page_first 5764
_journal_paper_doi 10.1039/C6CE00795C
_journal_volume 18
_journal_year 2016
_chemical_absolute_configuration unk
_chemical_formula_moiety 'C13 H9 F2 N O'
_chemical_formula_sum 'C13 H9 F2 N O'
_chemical_formula_weight 233.21
_chemical_melting_point 380
_chemical_name_systematic '(25_F2 or 10-017)'
_space_group_crystal_system monoclinic
_space_group_IT_number 7
_space_group_name_Hall 'P -2yc'
_space_group_name_H-M_alt 'P 1 c 1'
_symmetry_space_group_name_Hall 'P -2yc'
_symmetry_space_group_name_H-M 'P 1 c 1'
_atom_sites_solution_hydrogens geom
_audit_creation_method SHELXL-2014/7
_audit_update_record
;
2016-02-14 deposited with the CCDC.
2016-06-21 downloaded from the CCDC.
;
_cell_angle_alpha 90
_cell_angle_beta 90.206(17)
_cell_angle_gamma 90
_cell_formula_units_Z 4
_cell_length_a 5.1850(8)
_cell_length_b 24.767(4)
_cell_length_c 8.3089(19)
_cell_measurement_reflns_used 1861
_cell_measurement_temperature 294(2)
_cell_measurement_theta_max 27.2
_cell_measurement_theta_min 3.28
_cell_volume 1067.0(3)
_computing_cell_refinement
;
CrysAlisPro, Agilent Technologies,
Version 1.171.34.49 (release 20-01-2011 CrysAlis171 .NET)
(compiled Jan 20 2011,15:58:25)
;
_computing_data_collection
;
CrysAlisPro, Agilent Technologies,
Version 1.171.34.49 (release 20-01-2011 CrysAlis171 .NET)
(compiled Jan 20 2011,15:58:25)
;
_computing_data_reduction
;
CrysAlisPro, Agilent Technologies,
Version 1.171.34.49 (release 20-01-2011 CrysAlis171 .NET)
(compiled Jan 20 2011,15:58:25)
;
_computing_molecular_graphics 'PLATON (Spek, 2009)'
_computing_publication_material SHELXL-14/7
_computing_structure_refinement 'SHELXL97 and SHELXL-14/7 (Sheldrick, 2008) & SORTX (McArdle, 1995)'
_computing_structure_solution 'SHELXS-14/7 (Sheldrick, 2014)'
_diffrn_ambient_temperature 294(1)
_diffrn_detector_area_resol_mean 16.056
_diffrn_measured_fraction_theta_full 0.998
_diffrn_measured_fraction_theta_max 0.980
_diffrn_measurement_device 'Xcalibur, Sapphire3, Gemini Ultra'
_diffrn_measurement_method '\w scans'
_diffrn_radiation_monochromator graphite
_diffrn_radiation_source 'Enhance (Mo) X-ray Source'
_diffrn_radiation_type MoK\a
_diffrn_radiation_wavelength 0.71073
_diffrn_reflns_av_R_equivalents 0.0689
_diffrn_reflns_av_unetI/netI 0.0964
_diffrn_reflns_Laue_measured_fraction_full 0.998
_diffrn_reflns_Laue_measured_fraction_max 0.980
_diffrn_reflns_limit_h_max 6
_diffrn_reflns_limit_h_min -6
_diffrn_reflns_limit_k_max 31
_diffrn_reflns_limit_k_min -31
_diffrn_reflns_limit_l_max 10
_diffrn_reflns_limit_l_min -10
_diffrn_reflns_number 7448
_diffrn_reflns_point_group_measured_fraction_full 0.974
_diffrn_reflns_point_group_measured_fraction_max 0.940
_diffrn_reflns_theta_full 26.000
_diffrn_reflns_theta_max 27.205
_diffrn_reflns_theta_min 3.290
_exptl_absorpt_coefficient_mu 0.116
_exptl_absorpt_correction_T_max 1.00
_exptl_absorpt_correction_T_min 0.89
_exptl_absorpt_correction_type multi-scan
_exptl_absorpt_process_details 'Empirical - ABSPACK'
_exptl_crystal_colour Colourless
_exptl_crystal_density_diffrn 1.452
_exptl_crystal_description Block
_exptl_crystal_F_000 480
_exptl_crystal_recrystallization_method 'Re-crystallisation from solvent: n-hexane'
_exptl_crystal_size_max 0.300
_exptl_crystal_size_mid 0.200
_exptl_crystal_size_min 0.100
_refine_diff_density_max 0.158
_refine_diff_density_min -0.179
_refine_diff_density_rms 0.035
_refine_ls_abs_structure_details
;
Flack x from 487 quotients (Parsons et al., 2013)
;
_refine_ls_abs_structure_Flack -2.8(10)
_refine_ls_extinction_coef 0.0061(14)
_refine_ls_extinction_expression Fc^*^=kFc[1+0.001xFc^2^\l^3^/sin(2\q)]^-1/4^
_refine_ls_extinction_method 'SHELXL-2014/7 (Sheldrick, 2014)'
_refine_ls_goodness_of_fit_ref 0.820
_refine_ls_hydrogen_treatment constr
_refine_ls_matrix_type full
_refine_ls_number_parameters 384
_refine_ls_number_reflns 3629
_refine_ls_number_restraints 140
_refine_ls_restrained_S_all 0.812
_refine_ls_R_factor_all 0.1036
_refine_ls_R_factor_gt 0.0460
_refine_ls_shift/su_max 0.001
_refine_ls_shift/su_mean 0.000
_refine_ls_structure_factor_coef Fsqd
_refine_ls_weighting_details 'w=1/[\s^2^(Fo^2^)+(0.0377P)^2^] where P=(Fo^2^+2Fc^2^)/3'
_refine_ls_weighting_scheme calc
_refine_ls_wR_factor_gt 0.0844
_refine_ls_wR_factor_ref 0.0984
_reflns_Friedel_coverage 0.907
_reflns_Friedel_fraction_full 0.951
_reflns_Friedel_fraction_max 0.900
_reflns_number_gt 1816
_reflns_number_total 3629
_reflns_threshold_expression I>2\s(I)
_cod_data_source_file c6ce00795c2.cif
_cod_data_source_block 25_F2_294K
_cod_depositor_comments 'Adding full bibliography for 7225595--7225606.cif.'
_cod_database_code 7225600
_shelx_shelxl_version_number 2014/7
_shelx_space_group_comment
;
The symmetry employed for this shelxl refinement is uniquely defined
by the following loop, which should always be used as a source of
symmetry information in preference to the above space-group names.
They are only intended as comments.
;
_shelx_estimated_absorpt_t_min 0.966
_shelx_estimated_absorpt_t_max 0.988

loop_
_space_group_symop_operation_xyz
'x, y, z'
'x, -y, z+1/2'

loop_
_atom_site_label
_atom_site_type_symbol
_atom_site_fract_x
_atom_site_fract_y
_atom_site_fract_z
_atom_site_U_iso_or_equiv
_atom_site_adp_type
_atom_site_occupancy
_atom_site_site_symmetry_order
_atom_site_calc_flag
_atom_site_refinement_flags_posn
_atom_site_refinement_flags_adp
_atom_site_refinement_flags_occupancy
_atom_site_disorder_assembly
_atom_site_disorder_group
F12A F 0.9050(9) 0.47810(18) -0.1396(6) 0.0499(13) Uani 1 1 d . . . . .
F15A F 0.3037(11) 0.61623(16) 0.1943(7) 0.0658(16) Uani 1 1 d . . . . .
O1A O 0.2660(10) 0.4184(2) 0.0964(8) 0.0522(16) Uani 1 1 d . . . . .
N1A N 0.6729(12) 0.3969(3) 0.0281(9) 0.058(3) Uani 1 1 d . . . . .
H1A H 0.8236 0.4104 0.0122 0.070 Uiso 1 1 calc R U . . .
C1A C 0.4823(16) 0.4315(3) 0.0587(10) 0.0343(18) Uani 1 1 d . . . . .
C11A C 0.5567(13) 0.4897(3) 0.0359(9) 0.038(2) Uani 1 1 d . . . . .
C12A C 0.7495(13) 0.5120(3) -0.0546(9) 0.0365(17) Uani 1 1 d . . . . .
C13A C 0.7876(17) 0.5665(3) -0.0652(12) 0.060(3) Uani 1 1 d . . . . .
H13A H 0.9165 0.5795 -0.1324 0.072 Uiso 1 1 calc R U . . .
C14A C 0.6392(19) 0.6032(4) 0.0215(12) 0.074(3) Uani 1 1 d . . . . .
H14A H 0.6714 0.6401 0.0189 0.088 Uiso 1 1 calc R U . . .
C15A C 0.4478(17) 0.5821(3) 0.1088(11) 0.055(2) Uani 1 1 d . . . . .
C16A C 0.3942(16) 0.5282(3) 0.1235(8) 0.0388(19) Uani 1 1 d . . . . .
H16A H 0.2584 0.5163 0.1872 0.047 Uiso 1 1 calc R U . . .
C21A C 0.6490(13) 0.3371(3) 0.0188(10) 0.051(3) Uani 1 1 d . . . . .
C22A C 0.467(2) 0.3111(3) 0.1019(14) 0.056(3) Uani 1 1 d . . . . .
H22A H 0.3484 0.3304 0.1626 0.068 Uiso 1 1 calc R U . . .
C23A C 0.456(2) 0.2537(3) 0.0973(15) 0.065(3) Uani 1 1 d . . . . .
H23A H 0.3383 0.2345 0.1593 0.078 Uiso 1 1 calc R U . . .
C24A C 0.629(2) 0.2274(4) -0.0042(11) 0.070(3) Uani 1 1 d . . . . .
H24A H 0.6171 0.1902 -0.0176 0.084 Uiso 1 1 calc R U . . .
C25A C 0.8138(19) 0.2550(4) -0.0833(14) 0.064(3) Uani 1 1 d . . . . .
H25A H 0.9320 0.2369 -0.1476 0.076 Uiso 1 1 calc R U . . .
C26A C 0.825(2) 0.3089(4) -0.0679(13) 0.060(3) Uani 1 1 d . . . . .
H26A H 0.9574 0.3276 -0.1184 0.072 Uiso 1 1 calc R U . . .
F12B F -0.142(2) -0.0230(4) -0.1482(13) 0.088(3) Uani 0.6 1 d . . P A -1
F15B F 0.474(2) 0.1151(4) 0.1824(14) 0.099(4) Uani 0.6 1 d . . P A -1
O1B O 0.503(2) -0.0816(5) 0.0877(17) 0.080(3) Uani 0.6 1 d . U P A -1
N1B N 0.095(3) -0.1070(7) 0.0189(19) 0.047(4) Uani 0.6 1 d . U P A -1
H1B H -0.0590 -0.0943 0.0096 0.056 Uiso 0.6 1 calc R U P A -1
C1B C 0.287(4) -0.0705(6) 0.0452(19) 0.060(4) Uani 0.6 1 d . U P A -1
C11B C 0.211(2) -0.0103(3) 0.0300(14) 0.054(3) Uani 0.6 1 d G U P A -1
C12B C 0.011(2) 0.0083(4) -0.0666(15) 0.060(4) Uani 0.6 1 d G U P A -1
C13B C -0.039(2) 0.0634(5) -0.0771(17) 0.060(4) Uani 0.6 1 d G U P A -1
H13B H -0.1729 0.0759 -0.1418 0.072 Uiso 0.6 1 calc R U P A -1
C14B C 0.112(3) 0.0998(3) 0.0091(19) 0.059(4) Uani 0.6 1 d G U P A -1
H14B H 0.0787 0.1366 0.0021 0.071 Uiso 0.6 1 calc R U P A -1
C15B C 0.312(2) 0.0811(4) 0.1058(17) 0.055(4) Uani 0.6 1 d G U P A -1
C16B C 0.3619(19) 0.0261(4) 0.1162(14) 0.054(3) Uani 0.6 1 d G U P A -1
H16B H 0.4960 0.0136 0.1809 0.065 Uiso 0.6 1 calc R U P A -1
F12D F 0.389(4) -0.0217(6) 0.168(2) 0.129(6) Uani 0.4 1 d . . P A -2
F15D F -0.235(5) 0.1149(6) -0.173(3) 0.173(8) Uani 0.4 1 d . . P A -2
O1D O -0.256(4) -0.0762(7) -0.078(3) 0.111(6) Uani 0.4 1 d . U P A -2
N1D N 0.162(6) -0.1059(14) -0.014(4) 0.086(8) Uani 0.4 1 d . U P A -2
H1D H 0.3193 -0.0947 -0.0113 0.103 Uiso 0.4 1 calc R U P A -2
C1D C -0.019(5) -0.0694(11) -0.037(4) 0.091(6) Uani 0.4 1 d . U P A -2
C11D C 0.061(5) -0.0101(6) -0.011(3) 0.081(5) Uani 0.4 1 d G U P A -2
C12D C 0.265(4) 0.0103(9) 0.080(3) 0.080(5) Uani 0.4 1 d G U P A -2
C13D C 0.309(4) 0.0657(9) 0.084(3) 0.081(6) Uani 0.4 1 d G U P A -2
H13D H 0.4460 0.0794 0.1445 0.098 Uiso 0.4 1 calc R U P A -2
C14D C 0.149(5) 0.1006(6) -0.001(4) 0.084(7) Uani 0.4 1 d G U P A -2
H14D H 0.1791 0.1376 0.0022 0.100 Uiso 0.4 1 calc R U P A -2
C15D C -0.055(5) 0.0801(8) -0.091(3) 0.079(6) Uani 0.4 1 d G U P A -2
C16D C -0.099(4) 0.0248(9) -0.096(2) 0.081(6) Uani 0.4 1 d G U P A -2
H16D H -0.2357 0.0111 -0.1561 0.098 Uiso 0.4 1 calc R U P A -2
C21B C 0.121(2) -0.1600(4) 0.0062(10) 0.072(3) Uani 1 1 d . . . . .
C22B C -0.065(2) -0.1883(4) -0.0915(14) 0.067(3) Uani 1 1 d . . . . .
H22B H -0.1839 -0.1697 -0.1544 0.080 Uiso 1 1 calc R U . . .
C23B C -0.060(3) -0.2452(5) -0.0886(16) 0.083(4) Uani 1 1 d . . . . .
H23B H -0.1874 -0.2640 -0.1437 0.100 Uiso 1 1 calc R U . . .
C24B C 0.1273(19) -0.2739(4) -0.0072(14) 0.080(4) Uani 1 1 d . . . . .
H24B H 0.1292 -0.3114 -0.0100 0.096 Uiso 1 1 calc R U . . .
C25B C 0.309(2) -0.2460(4) 0.0772(17) 0.084(4) Uani 1 1 d . . . . .
H25B H 0.4361 -0.2655 0.1314 0.101 Uiso 1 1 calc R U . . .
C26B C 0.315(2) -0.1905(4) 0.0866(15) 0.077(3) Uani 1 1 d . . . . .
H26B H 0.4443 -0.1732 0.1447 0.092 Uiso 1 1 calc R U . . .

loop_
_atom_site_aniso_label
_atom_site_aniso_U_11
_atom_site_aniso_U_22
_atom_site_aniso_U_33
_atom_site_aniso_U_23
_atom_site_aniso_U_13
_atom_site_aniso_U_12
F12A 0.038(3) 0.054(3) 0.058(3) -0.002(3) 0.009(3) 0.008(2)
F15A 0.068(4) 0.046(2) 0.083(4) -0.014(3) 0.001(4) 0.015(3)
O1A 0.022(2) 0.041(3) 0.094(5) 0.003(3) 0.015(3) -0.003(2)
N1A 0.034(4) 0.051(4) 0.090(7) 0.001(4) 0.006(4) -0.009(3)
C1A 0.030(3) 0.042(4) 0.031(4) -0.009(3) -0.007(3) 0.000(3)
C11A 0.025(3) 0.061(5) 0.029(4) -0.010(4) -0.003(3) 0.009(3)
C12A 0.023(3) 0.064(5) 0.022(3) 0.013(4) 0.013(3) -0.013(4)
C13A 0.051(5) 0.054(5) 0.074(6) 0.038(5) 0.002(5) -0.003(5)
C14A 0.075(7) 0.050(4) 0.096(8) -0.003(5) -0.016(6) -0.006(5)
C15A 0.055(5) 0.056(5) 0.055(5) 0.000(5) 0.006(5) 0.018(5)
C16A 0.040(4) 0.035(4) 0.041(4) 0.010(3) 0.009(4) 0.006(3)
C21A 0.021(4) 0.044(5) 0.088(8) 0.024(5) 0.003(5) -0.003(4)
C22A 0.063(5) 0.046(5) 0.060(6) 0.004(5) -0.015(6) 0.020(5)
C23A 0.067(6) 0.064(6) 0.065(7) -0.004(5) -0.025(6) -0.003(6)
C24A 0.100(9) 0.051(6) 0.060(7) -0.007(5) 0.010(7) -0.008(6)
C25A 0.061(7) 0.053(6) 0.077(7) 0.002(5) -0.014(7) 0.016(5)
C26A 0.060(7) 0.045(5) 0.075(7) 0.007(4) 0.016(6) -0.001(5)
F12B 0.082(7) 0.094(6) 0.089(6) 0.001(6) -0.044(7) -0.004(6)
F15B 0.090(8) 0.092(6) 0.114(8) 0.002(6) -0.030(8) -0.022(6)
O1B 0.058(5) 0.083(7) 0.099(8) 0.005(7) -0.012(6) 0.008(6)
N1B 0.052(5) 0.046(6) 0.042(6) -0.001(5) -0.002(5) 0.005(4)
C1B 0.061(5) 0.063(6) 0.056(6) -0.003(5) -0.008(5) -0.001(5)
C11B 0.054(6) 0.052(5) 0.054(6) -0.003(4) -0.006(5) 0.002(4)
C12B 0.063(6) 0.061(5) 0.056(6) 0.003(5) -0.009(5) -0.007(5)
C13B 0.057(6) 0.061(5) 0.062(6) 0.002(5) 0.000(5) 0.005(5)
C14B 0.060(7) 0.058(5) 0.060(7) 0.001(5) 0.001(5) -0.002(4)
C15B 0.058(6) 0.052(5) 0.056(6) -0.007(5) 0.005(5) -0.002(5)
C16B 0.054(6) 0.058(5) 0.050(6) -0.003(5) 0.001(5) 0.000(5)
F12D 0.144(15) 0.124(12) 0.117(13) -0.020(11) -0.058(15) -0.013(11)
F15D 0.25(2) 0.112(13) 0.154(17) -0.018(11) -0.078(18) 0.030(14)
O1D 0.096(8) 0.111(10) 0.127(11) 0.000(9) -0.021(9) -0.001(8)
N1D 0.087(9) 0.085(10) 0.087(11) 0.000(6) 0.006(6) -0.002(6)
C1D 0.085(7) 0.093(8) 0.095(9) 0.004(6) 0.002(6) -0.004(5)
C11D 0.078(7) 0.079(7) 0.087(8) -0.001(6) -0.001(6) -0.001(5)
C12D 0.080(7) 0.080(6) 0.080(8) -0.006(6) 0.001(6) 0.005(6)
C13D 0.083(8) 0.079(7) 0.082(8) -0.005(6) 0.000(6) -0.004(5)
C14D 0.085(9) 0.081(7) 0.086(9) 0.003(6) 0.000(6) -0.008(5)
C15D 0.077(8) 0.076(7) 0.083(9) -0.003(6) 0.004(6) 0.006(6)
C16D 0.084(7) 0.077(7) 0.083(8) -0.006(6) 0.000(6) 0.003(5)
C21B 0.099(9) 0.063(7) 0.055(7) 0.011(5) 0.001(7) 0.002(6)
C22B 0.062(6) 0.065(6) 0.073(7) 0.008(5) -0.018(6) -0.002(6)
C23B 0.069(7) 0.093(9) 0.089(9) -0.007(7) -0.038(8) 0.004(7)
C24B 0.048(6) 0.069(7) 0.124(11) 0.002(7) 0.007(7) -0.007(5)
C25B 0.069(7) 0.061(6) 0.121(11) 0.032(6) -0.031(8) 0.019(6)
C26B 0.068(7) 0.081(6) 0.081(8) -0.006(6) -0.028(7) 0.029(6)

loop_
_atom_type_symbol
_atom_type_description
_atom_type_scat_dispersion_real
_atom_type_scat_dispersion_imag
_atom_type_scat_source
C C 0.0033 0.0016 'International Tables Vol C Tables 4.2.6.8 and 6.1.1.4'
H H 0.0000 0.0000 'International Tables Vol C Tables 4.2.6.8 and 6.1.1.4'
N N 0.0061 0.0033 'International Tables Vol C Tables 4.2.6.8 and 6.1.1.4'
O O 0.0106 0.0060 'International Tables Vol C Tables 4.2.6.8 and 6.1.1.4'
F F 0.0171 0.0103 'International Tables Vol C Tables 4.2.6.8 and 6.1.1.4'

loop_
_geom_angle_atom_site_label_1
_geom_angle_atom_site_label_2
_geom_angle_atom_site_label_3
_geom_angle
C1A N1A C21A 126.0(6)
C1A N1A H1A 117.0
C21A N1A H1A 117.0
O1A C1A N1A 124.3(7)
O1A C1A C11A 122.0(7)
N1A C1A C11A 113.7(7)
C12A C11A C16A 115.6(6)
C12A C11A C1A 130.1(7)
C16A C11A C1A 114.4(6)
F12A C12A C13A 119.3(7)
F12A C12A C11A 118.0(6)
C13A C12A C11A 122.7(7)
C12A C13A C14A 122.0(8)
C12A C13A H13A 119.0
C14A C13A H13A 119.0
C15A C14A C13A 116.0(7)
C15A C14A H14A 122.0
C13A C14A H14A 122.0
F15A C15A C14A 117.4(8)
F15A C15A C16A 117.1(7)
C14A C15A C16A 125.4(7)
C15A C16A C11A 118.2(6)
C15A C16A H16A 120.9
C11A C16A H16A 120.9
C22A C21A C26A 120.2(8)
C22A C21A N1A 120.7(8)
C26A C21A N1A 118.9(7)
C21A C22A C23A 119.7(10)
C21A C22A H22A 120.1
C23A C22A H22A 120.1
C24A C23A C22A 117.2(11)
C24A C23A H23A 121.4
C22A C23A H23A 121.4
C25A C24A C23A 121.1(9)
C25A C24A H24A 119.5
C23A C24A H24A 119.5
C26A C25A C24A 119.2(10)
C26A C25A H25A 120.4
C24A C25A H25A 120.4
C25A C26A C21A 122.2(9)
C25A C26A H26A 118.9
C21A C26A H26A 118.9
C21B N1B C1B 126.5(16)
C21B N1B H1B 116.7
C1B N1B H1B 116.7
O1B C1B N1B 125.0(16)
O1B C1B C11B 118.8(15)
N1B C1B C11B 116.0(15)
C12B C11B C16B 120.0
C12B C11B C1B 123.9(9)
C16B C11B C1B 116.1(9)
F12B C12B C11B 123.8(10)
F12B C12B C13B 116.2(10)
C11B C12B C13B 120.0
C14B C13B C12B 120.0
C14B C13B H13B 120.0
C12B C13B H13B 120.0
C13B C14B C15B 120.0
C13B C14B H14B 120.0
C15B C14B H14B 120.0
F15B C15B C14B 121.8(9)
F15B C15B C16B 118.0(9)
C14B C15B C16B 120.0
C15B C16B C11B 120.0
C15B C16B H16B 120.0
C11B C16B H16B 120.0
C1D N1D C21B 125(3)
C1D N1D H1D 117.4
C21B N1D H1D 117.4
O1D C1D N1D 129(3)
O1D C1D C11D 115(2)
N1D C1D C11D 116(2)
C12D C11D C16D 120.0
C12D C11D C1D 128.9(18)
C16D C11D C1D 111.1(18)
F12D C12D C11D 118.1(19)
F12D C12D C13D 121.5(19)
C11D C12D C13D 120.0
C14D C13D C12D 120.0
C14D C13D H13D 120.0
C12D C13D H13D 120.0
C15D C14D C13D 120.0
C15D C14D H14D 120.0
C13D C14D H14D 120.0
C14D C15D C16D 120.0
C14D C15D F15D 121.9(16)
C16D C15D F15D 118.0(16)
C15D C16D C11D 120.0
C15D C16D H16D 120.0
C11D C16D H16D 120.0
N1B C21B C26B 124.2(12)
N1D C21B C26B 117.8(16)
N1B C21B C22B 117.4(11)
N1D C21B C22B 120.9(17)
C26B C21B C22B 118.4(9)
C23B C22B C21B 117.7(10)
C23B C22B H22B 121.1
C21B C22B H22B 121.1
C24B C23B C22B 122.5(10)
C24B C23B H23B 118.7
C22B C23B H23B 118.7
C25B C24B C23B 118.4(9)
C25B C24B H24B 120.8
C23B C24B H24B 120.8
C24B C25B C26B 123.3(9)
C24B C25B H25B 118.3
C26B C25B H25B 118.3
C25B C26B C21B 119.2(10)
C25B C26B H26B 120.4
C21B C26B H26B 120.4

loop_
_geom_bond_atom_site_label_1
_geom_bond_atom_site_label_2
_geom_bond_distance
F12A C12A 1.363(9)
F15A C15A 1.334(9)
O1A C1A 1.211(9)
N1A C1A 1.333(10)
N1A C21A 1.489(10)
N1A H1A 0.8600
C1A C11A 1.504(11)
C11A C12A 1.370(9)
C11A C16A 1.467(9)
C12A C13A 1.366(9)
C13A C14A 1.393(12)
C13A H13A 0.9300
C14A C15A 1.337(12)
C14A H14A 0.9300
C15A C16A 1.369(9)
C16A H16A 0.9300
C21A C22A 1.337(12)
C21A C26A 1.356(12)
C22A C23A 1.422(11)
C22A H22A 0.9300
C23A C24A 1.396(15)
C23A H23A 0.9300
C24A C25A 1.349(13)
C24A H24A 0.9300
C25A C26A 1.343(12)
C25A H25A 0.9300
C26A H26A 0.9300
F12B C12B 1.298(11)
F15B C15B 1.347(12)
O1B C1B 1.202(18)
N1B C21B 1.323(19)
N1B C1B 1.37(2)
N1B H1B 0.8600
C1B C11B 1.546(16)
C11B C12B 1.3900
C11B C16B 1.3900
C12B C13B 1.3900
C13B C14B 1.3900
C13B H13B 0.9300
C14B C15B 1.3900
C14B H14B 0.9300
C15B C16B 1.3900
C16B H16B 0.9300
F12D C12D 1.26(2)
F15D C15D 1.44(2)
O1D C1D 1.28(3)
N1D C1D 1.32(4)
N1D C21B 1.37(3)
N1D H1D 0.8600
C1D C11D 1.54(3)
C11D C12D 1.3900
C11D C16D 1.3900
C12D C13D 1.3900
C13D C14D 1.3900
C13D H13D 0.9300
C14D C15D 1.3900
C14D H14D 0.9300
C15D C16D 1.3900
C16D H16D 0.9300
C21B C26B 1.424(13)
C21B C22B 1.439(13)
C22B C23B 1.408(13)
C22B H22B 0.9300
C23B C24B 1.378(14)
C23B H23B 0.9300
C24B C25B 1.362(14)
C24B H24B 0.9300
C25B C26B 1.377(13)
C25B H25B 0.9300
C26B H26B 0.9300

loop_
_geom_hbond_atom_site_label_D
_geom_hbond_atom_site_label_H
_geom_hbond_atom_site_label_A
_geom_hbond_distance_DH
_geom_hbond_distance_HA
_geom_hbond_distance_DA
_geom_hbond_angle_DHA
_geom_hbond_site_symmetry_A
_geom_hbond_publ_flag
N1A H1A O1A 0.86 2.40 3.170(9) 149 1_655 yes
N1A H1A F12A 0.86 2.14 2.729(8) 125 . yes
N1B H1B F12B 0.86 2.24 2.785(19) 121 . yes
N1D H1D F12D 0.86 2.37 2.83(4) 114 . yes

loop_
_geom_torsion_atom_site_label_1
_geom_torsion_atom_site_label_2
_geom_torsion_atom_site_label_3
_geom_torsion_atom_site_label_4
_geom_torsion
C21A N1A C1A O1A 6.4(14)
C21A N1A C1A C11A -171.3(7)
O1A C1A C11A C12A -155.1(8)
N1A C1A C11A C12A 22.7(12)
O1A C1A C11A C16A 24.1(11)
N1A C1A C11A C16A -158.1(7)
C16A C11A C12A F12A -179.4(7)
C1A C11A C12A F12A -0.2(12)
C16A C11A C12A C13A -0.8(9)
C1A C11A C12A C13A 178.4(8)
F12A C12A C13A C14A -178.5(9)
C11A C12A C13A C14A 2.9(12)
C12A C13A C14A C15A -3.6(13)
C13A C14A C15A F15A 179.4(9)
C13A C14A C15A C16A 2.5(13)
F15A C15A C16A C11A -177.5(8)
C14A C15A C16A C11A -0.6(11)
C12A C11A C16A C15A -0.4(8)
C1A C11A C16A C15A -179.7(7)
C1A N1A C21A C22A -27.9(13)
C1A N1A C21A C26A 156.1(9)
C26A C21A C22A C23A -1.0(13)
N1A C21A C22A C23A -177.0(9)
C21A C22A C23A C24A -4.0(16)
C22A C23A C24A C25A 5.7(14)
C23A C24A C25A C26A -2.3(14)
C24A C25A C26A C21A -3.1(16)
C22A C21A C26A C25A 4.7(14)
N1A C21A C26A C25A -179.2(10)
C21B N1B C1B O1B -13(3)
C21B N1B C1B C11B 171.3(13)
O1B C1B C11B C12B 156.9(13)
N1B C1B C11B C12B -27.4(18)
O1B C1B C11B C16B -21.0(18)
N1B C1B C11B C16B 154.6(12)
C16B C11B C12B F12B -178.5(14)
C1B C11B C12B F12B 3.6(16)
C16B C11B C12B C13B 0.0
C1B C11B C12B C13B -177.9(13)
F12B C12B C13B C14B 178.6(13)
C11B C12B C13B C14B 0.0
C12B C13B C14B C15B 0.0
C13B C14B C15B F15B 175.4(14)
C13B C14B C15B C16B 0.0
F15B C15B C16B C11B -175.5(14)
C14B C15B C16B C11B 0.0
C12B C11B C16B C15B 0.0
C1B C11B C16B C15B 178.0(12)
C21B N1D C1D O1D -16(6)
C21B N1D C1D C11D 164(2)
O1D C1D C11D C12D 158(2)
N1D C1D C11D C12D -22(4)
O1D C1D C11D C16D -24(3)
N1D C1D C11D C16D 156(2)
C16D C11D C12D F12D 173(2)
C1D C11D C12D F12D -9(3)
C16D C11D C12D C13D 0.0
C1D C11D C12D C13D 178(3)
F12D C12D C13D C14D -172(2)
C11D C12D C13D C14D 0.0
C12D C13D C14D C15D 0.0
C13D C14D C15D C16D 0.0
C13D C14D C15D F15D 176(2)
C14D C15D C16D C11D 0.0
F15D C15D C16D C11D -176(2)
C12D C11D C16D C15D 0.0
C1D C11D C16D C15D -179(2)
C1B N1B C21B C26B 30(2)
C1B N1B C21B C22B -151.5(15)
C1D N1D C21B C26B -157(3)
C1D N1D C21B C22B 42(4)
N1B C21B C22B C23B -171.7(13)
N1D C21B C22B C23B 166.9(17)
C26B C21B C22B C23B 6.5(13)
C21B C22B C23B C24B -5.4(18)
C22B C23B C24B C25B 2.0(17)
C23B C24B C25B C26B 0.5(19)
C24B C25B C26B C21B 1(2)
N1B C21B C26B C25B 173.7(13)
N1D C21B C26B C25B -165.4(18)
C22B C21B C26B C25B -4.3(14)
